data_1000366
loop_
_publ_author_name
'Laligant, Y'
'Ferey, G'
'El Ghozzi, M'
'Avignant, D'

_publ_section_title
;
Thermal study of Li3 Th F7 ionic conductor by neutron diffraction:
conduction pathways
;
_journal_coden_ASTM EJSCE5
_journal_name_full
;
European Journal of Solid State Inorganic Chemistry
;
_journal_page_first 497
_journal_page_last 504
_journal_volume 29
_journal_year 1992
_chemical_formula_structural 'Li3 Th F7'
_chemical_formula_sum 'F7 Li3 Th'
_chemical_name_systematic 'Trilithium thorium fluoride'
_space_group_IT_number 130
_symmetry_cell_setting tetragonal
_symmetry_space_group_name_Hall '-P 4a 2ac'
_symmetry_space_group_name_H-M 'P 4/n c c :2'
_cell_angle_alpha 90
_cell_angle_beta 90
_cell_angle_gamma 90
_cell_formula_units_Z 4
_cell_length_a 6.21785(6)
_cell_length_b 6.21785(6)
_cell_length_c 12.9836(2)
_cell_volume 502.0
_refine_ls_R_factor_all 0.031
_cod_original_sg_symbol_H-M 'P 4/n c c Z'
_cod_database_code 1000366

loop_
_symmetry_equiv_pos_as_xyz
x,y,z
1/2-x,y,1/2+z
x,1/2-y,1/2+z
1/2-x,1/2-y,z
y,x,1/2+z
1/2-y,x,z
y,1/2-x,z
1/2-y,1/2-x,1/2+z
-x,-y,-z
1/2+x,-y,1/2-z
-x,1/2+y,1/2-z
1/2+x,1/2+y,-z
-y,-x,1/2-z
1/2+y,-x,-z
-y,1/2+x,-z
1/2+y,1/2+x,1/2-z

loop_
_atom_site_label
_atom_site_type_symbol
_atom_site_symmetry_multiplicity
_atom_site_Wyckoff_symbol
_atom_site_fract_x
_atom_site_fract_y
_atom_site_fract_z
_atom_site_occupancy
_atom_site_attached_hydrogens
_atom_site_calc_flag
Th1 Th4+ 4 c 0.25 0.25 0.1889(1) 1. 0 d
F1 F1- 4 c 0.25 0.25 0.3726(2) 1. 0 d
F2 F1- 16 g 0.1636(2) -0.0373(2) 0.0784(1) 1. 0 d
F3 F1- 8 f 0.9368(2) 0.0632(2) 0.25 1. 0 d
Li1 Li1+ 16 g 0.332(1) -0.036(1) 0.4226(5) 0.75(3) 0 d

loop_
_atom_type_symbol
_atom_type_oxidation_number
Th4+ 4.000
F1- -1.000
Li1+ 1.000
